data_7244073
loop_
_publ_author_name
'Hughes, David S.'
'Bingham, Ann L.'
'Hursthouse, Michael B.'
'Threlfall, Terry L.'
'Bond, Andrew D.'

_publ_section_title
;
 The extensive solid-form landscape of sulfathiazole: geometrical
 similarity and interaction energies
;
_journal_issue 3
_journal_name_full CrystEngComm
_journal_page_first 609
_journal_page_last 619
_journal_paper_doi 10.1039/D1CE01516H
_journal_volume 24
_journal_year 2022
_chemical_formula_moiety 'C9 H9 N3 O2 S2, C5 H9 N'
_chemical_formula_sum 'C14 H18 N4 O2 S2'
_chemical_formula_weight 338.44
_chemical_name_common 'Sulfathiazole, valeronitrile solvate'
_chemical_name_systematic 'Sulfathiazole, pentanenitrile (1:1) solvate'
_space_group_crystal_system monoclinic
_space_group_IT_number 14
_space_group_name_Hall '-P 2yn'
_space_group_name_H-M_alt 'P 1 21/n 1'
_atom_sites_solution_hydrogens mixed
_atom_sites_solution_primary dual
_atom_sites_solution_secondary difmap
_audit_creation_method SHELXL-2018/1
_audit_update_record
;
2021-11-08 deposited with the CCDC.	2021-12-10 downloaded from the CCDC.
;
_cell_angle_alpha 90
_cell_angle_beta 97.840(2)
_cell_angle_gamma 90
_cell_formula_units_Z 4
_cell_length_a 8.4758(3)
_cell_length_b 20.7179(9)
_cell_length_c 9.6108(5)
_cell_measurement_reflns_used 8262
_cell_measurement_temperature 120(2)
_cell_measurement_theta_max 27.48
_cell_measurement_theta_min 2.91
_cell_volume 1671.89(13)
_computing_cell_refinement 'HKL Scalepack (Otwinowski & Minor, 1997)'
_computing_data_collection 'COLLECT (Nonius, 1999)'
_computing_data_reduction 'HKL Denzo and Scalepack (Otwinowski & Minor, 1997)'
_computing_molecular_graphics 'Mercury (Macrae et al., 2008)'
_computing_publication_material SHELXL
_computing_structure_refinement 'SHELXL (Sheldrick, 2015)'
_computing_structure_solution 'SHELXT (Sheldrick, 2015)'
_diffrn_ambient_temperature 120(2)
_diffrn_measured_fraction_theta_full 0.995
_diffrn_measured_fraction_theta_max 0.995
_diffrn_measurement_device_type 'Nonius KappaCCD'
_diffrn_measurement_method '\w and \f-scans'
_diffrn_radiation_type MoK\a
_diffrn_radiation_wavelength 0.71073
_diffrn_reflns_av_R_equivalents 0.1204
_diffrn_reflns_av_unetI/netI 0.0964
_diffrn_reflns_Laue_measured_fraction_full 0.995
_diffrn_reflns_Laue_measured_fraction_max 0.995
_diffrn_reflns_limit_h_max 9
_diffrn_reflns_limit_h_min -10
_diffrn_reflns_limit_k_max 24
_diffrn_reflns_limit_k_min -22
_diffrn_reflns_limit_l_max 11
_diffrn_reflns_limit_l_min -10
_diffrn_reflns_number 11011
_diffrn_reflns_point_group_measured_fraction_full 0.995
_diffrn_reflns_point_group_measured_fraction_max 0.995
_diffrn_reflns_theta_full 25.026
_diffrn_reflns_theta_max 25.026
_diffrn_reflns_theta_min 3.585
_diffrn_source 'Enraf Nonius FR591 rotating anode'
_exptl_absorpt_coefficient_mu 0.330
_exptl_absorpt_correction_T_max 0.986
_exptl_absorpt_correction_T_min 0.587
_exptl_absorpt_correction_type multi-scan
_exptl_absorpt_process_details 'SORTAV (Blessing, 1995)'
_exptl_crystal_colour colourless
_exptl_crystal_density_diffrn 1.345
_exptl_crystal_description plate
_exptl_crystal_F_000 712
_exptl_crystal_size_max 0.300
_exptl_crystal_size_mid 0.250
_exptl_crystal_size_min 0.020
_refine_diff_density_max 0.251
_refine_diff_density_min -0.414
_refine_diff_density_rms 0.068
_refine_ls_extinction_method none
_refine_ls_goodness_of_fit_ref 0.978
_refine_ls_hydrogen_treatment mixed
_refine_ls_matrix_type full
_refine_ls_number_parameters 233
_refine_ls_number_reflns 2937
_refine_ls_number_restraints 15
_refine_ls_restrained_S_all 0.983
_refine_ls_R_factor_all 0.0970
_refine_ls_R_factor_gt 0.0509
_refine_ls_shift/su_max 0.000
_refine_ls_shift/su_mean 0.000
_refine_ls_structure_factor_coef Fsqd
_refine_ls_weighting_details 'w=1/[\s^2^(Fo^2^)+(0.0534P)^2^] where P=(Fo^2^+2Fc^2^)/3'
_refine_ls_weighting_scheme calc
_refine_ls_wR_factor_gt 0.1074
_refine_ls_wR_factor_ref 0.1250
_reflns_Friedel_coverage 0.000
_reflns_number_gt 1907
_reflns_number_total 2937
_reflns_threshold_expression 'I > 2\s(I)'
_cod_data_source_file d1ce01516h2.cif
_cod_data_source_block 32
_cod_depositor_comments 'Adding full bibliography for 7244056--7244077.cif.'
_cod_original_sg_symbol_H-M 'P 21/n'
_cod_database_code 7244073
_shelx_space_group_comment
;
The symmetry employed for this shelxl refinement is uniquely defined
by the following loop, which should always be used as a source of
symmetry information in preference to the above space-group names.
They are only intended as comments.
;
_shelx_estimated_absorpt_t_min 0.907
_shelx_estimated_absorpt_t_max 0.993

loop_
_space_group_symop_operation_xyz
'x, y, z'
'-x+1/2, y+1/2, -z+1/2'
'-x, -y, -z'
'x-1/2, -y-1/2, z-1/2'

loop_
_atom_site_label
_atom_site_type_symbol
_atom_site_fract_x
_atom_site_fract_y
_atom_site_fract_z
_atom_site_U_iso_or_equiv
_atom_site_adp_type
_atom_site_occupancy
_atom_site_site_symmetry_order
_atom_site_calc_flag
_atom_site_refinement_flags_posn
_atom_site_refinement_flags_adp
_atom_site_refinement_flags_occupancy
_atom_site_disorder_assembly
_atom_site_disorder_group
S11 S 0.50942(9) 0.14980(4) 0.42501(9) 0.0294(2) Uani 1 1 d . . . . .
S12 S 0.62302(10) 0.13518(4) 0.76796(9) 0.0386(3) Uani 1 1 d . . . . .
O11 O 0.4898(3) 0.13200(10) 0.2786(2) 0.0364(6) Uani 1 1 d . . . . .
O12 O 0.6428(2) 0.19078(10) 0.4765(2) 0.0398(6) Uani 1 1 d . . . . .
N11 N -0.0818(3) 0.27624(15) 0.5465(3) 0.0392(8) Uani 1 1 d D . . . .
H10 H -0.081(3) 0.3018(16) 0.621(3) 0.056(12) Uiso 1 1 d D . . . .
H11 H -0.176(3) 0.2566(16) 0.525(3) 0.057(12) Uiso 1 1 d D . . . .
N12 N 0.5175(3) 0.08150(12) 0.5048(3) 0.0262(6) Uani 1 1 d . . . . .
N13 N 0.5746(3) 0.01793(14) 0.7023(3) 0.0296(7) Uani 1 1 d . . . . .
H17 H 0.550(4) -0.0135(17) 0.653(4) 0.042(11) Uiso 1 1 d . . . . .
C11 C 0.0561(3) 0.24715(15) 0.5192(3) 0.0274(7) Uani 1 1 d . . . . .
C12 C 0.0516(3) 0.19675(15) 0.4217(3) 0.0295(7) Uani 1 1 d . . . . .
H12 H -0.048370 0.182301 0.375360 0.035 Uiso 1 1 calc R U . . .
C13 C 0.1890(3) 0.16771(15) 0.3916(3) 0.0279(7) Uani 1 1 d . . . . .
H13 H 0.183782 0.133533 0.325234 0.034 Uiso 1 1 calc R U . . .
C14 C 0.3368(3) 0.18889(14) 0.4596(3) 0.0259(7) Uani 1 1 d . . . . .
C15 C 0.3430(3) 0.23954(14) 0.5552(3) 0.0273(7) Uani 1 1 d . . . . .
H15 H 0.443236 0.254310 0.600157 0.033 Uiso 1 1 calc R U . . .
C16 C 0.2051(3) 0.26860(14) 0.5855(3) 0.0272(7) Uani 1 1 d . . . . .
H16 H 0.210841 0.303088 0.651092 0.033 Uiso 1 1 calc R U . . .
C17 C 0.5661(3) 0.07622(15) 0.6422(3) 0.0264(7) Uani 1 1 d . . . . .
C18 C 0.6229(4) 0.01744(17) 0.8452(3) 0.0372(8) Uani 1 1 d . . . . .
H18 H 0.634278 -0.020851 0.900008 0.045 Uiso 1 1 calc R U . . .
C19 C 0.6522(4) 0.07653(18) 0.8984(4) 0.0454(9) Uani 1 1 d . . . . .
H19 H 0.684697 0.085343 0.995110 0.054 Uiso 1 1 calc R U . . .
N31 N 0.0408(4) 0.10910(17) 1.0787(4) 0.0549(9) Uani 1 1 d . . . . .
C31 C 0.0629(4) 0.12571(17) 0.9715(4) 0.0410(9) Uani 1 1 d D . . . .
C32 C 0.0932(5) 0.14477(15) 0.8299(4) 0.0469(10) Uani 0.629(9) 1 d D . P A 1
H32A H 0.161488 0.183725 0.837163 0.056 Uiso 0.629(9) 1 calc R U P A 1
H32B H -0.009140 0.156048 0.772561 0.056 Uiso 0.629(9) 1 calc R U P A 1
C33 C 0.1744(7) 0.0913(2) 0.7558(6) 0.0386(18) Uani 0.629(9) 1 d D . P A 1
H33A H 0.206450 0.108396 0.667579 0.046 Uiso 0.629(9) 1 calc R U P A 1
H33B H 0.271699 0.076964 0.816700 0.046 Uiso 0.629(9) 1 calc R U P A 1
C34 C 0.0635(8) 0.0344(3) 0.7226(7) 0.049(2) Uani 0.629(9) 1 d D . P A 1
H34A H -0.029280 0.047794 0.654847 0.059 Uiso 0.629(9) 1 calc R U P A 1
H34B H 0.023703 0.019756 0.809558 0.059 Uiso 0.629(9) 1 calc R U P A 1
C35 C 0.1507(5) -0.02229(18) 0.6596(5) 0.0613(12) Uani 0.629(9) 1 d D . P A 1
H35A H 0.197044 -0.006972 0.577581 0.092 Uiso 0.629(9) 1 calc R U P A 1
H35B H 0.074590 -0.057001 0.631045 0.092 Uiso 0.629(9) 1 calc R U P A 1
H35C H 0.235520 -0.038622 0.730338 0.092 Uiso 0.629(9) 1 calc R U P A 1
C32A C 0.0932(5) 0.14477(15) 0.8299(4) 0.0469(10) Uani 0.371(9) 1 d D . P A 2
H32C H 0.205076 0.159128 0.833321 0.056 Uiso 0.371(9) 1 calc R U P A 2
H32D H 0.022934 0.181270 0.795888 0.056 Uiso 0.371(9) 1 calc R U P A 2
C33A C 0.0611(14) 0.0865(4) 0.7270(7) 0.047(4) Uani 0.371(9) 1 d D . P A 2
H33C H -0.051688 0.073133 0.721367 0.056 Uiso 0.371(9) 1 calc R U P A 2
H33D H 0.080815 0.099735 0.631851 0.056 Uiso 0.371(9) 1 calc R U P A 2
C34A C 0.1691(12) 0.0297(3) 0.7769(9) 0.040(3) Uani 0.371(9) 1 d D . P A 2
H34C H 0.138245 0.011579 0.864591 0.048 Uiso 0.371(9) 1 calc R U P A 2
H34D H 0.281242 0.044194 0.795909 0.048 Uiso 0.371(9) 1 calc R U P A 2
C35A C 0.1507(5) -0.02229(18) 0.6596(5) 0.0613(12) Uani 0.371(9) 1 d D . P A 2
H35D H 0.042864 -0.040312 0.649897 0.092 Uiso 0.371(9) 1 calc R U P A 2
H35E H 0.228552 -0.056808 0.684254 0.092 Uiso 0.371(9) 1 calc R U P A 2
H35F H 0.169107 -0.002580 0.570499 0.092 Uiso 0.371(9) 1 calc R U P A 2

loop_
_atom_site_aniso_label
_atom_site_aniso_U_11
_atom_site_aniso_U_22
_atom_site_aniso_U_33
_atom_site_aniso_U_23
_atom_site_aniso_U_13
_atom_site_aniso_U_12
S11 0.0307(4) 0.0230(5) 0.0361(5) 0.0015(4) 0.0101(3) -0.0019(3)
S12 0.0451(5) 0.0302(5) 0.0381(6) -0.0080(4) -0.0033(4) -0.0036(4)
O11 0.0498(14) 0.0307(14) 0.0322(14) 0.0046(10) 0.0181(10) 0.0056(10)
O12 0.0272(12) 0.0296(13) 0.0642(17) 0.0012(12) 0.0125(10) -0.0072(10)
N11 0.0276(16) 0.044(2) 0.045(2) -0.0133(16) 0.0031(12) 0.0027(13)
N12 0.0331(14) 0.0188(15) 0.0275(16) -0.0008(11) 0.0067(10) -0.0014(10)
N13 0.0369(16) 0.0227(17) 0.0287(17) -0.0040(14) 0.0030(11) -0.0001(12)
C11 0.0306(17) 0.0208(18) 0.0299(19) 0.0010(15) 0.0017(13) 0.0005(13)
C12 0.0267(17) 0.0301(19) 0.0297(19) 0.0011(15) -0.0035(12) -0.0056(13)
C13 0.0339(18) 0.0227(18) 0.0261(18) -0.0023(14) -0.0001(12) -0.0027(13)
C14 0.0287(16) 0.0201(18) 0.0291(18) 0.0037(14) 0.0049(12) -0.0012(12)
C15 0.0279(17) 0.0214(18) 0.0314(19) 0.0015(14) -0.0004(12) -0.0053(12)
C16 0.0328(18) 0.0195(17) 0.0292(18) -0.0059(14) 0.0038(12) -0.0025(13)
C17 0.0262(16) 0.0232(19) 0.0308(19) -0.0038(15) 0.0075(12) 0.0027(12)
C18 0.048(2) 0.034(2) 0.029(2) 0.0038(17) 0.0001(14) 0.0031(15)
C19 0.054(2) 0.045(3) 0.033(2) -0.0052(18) -0.0083(15) 0.0018(17)
N31 0.070(2) 0.055(2) 0.039(2) -0.0111(18) 0.0018(16) 0.0039(17)
C31 0.049(2) 0.029(2) 0.041(2) -0.0089(18) -0.0049(17) 0.0009(16)
C32 0.065(3) 0.032(2) 0.042(2) 0.0022(18) 0.0028(17) -0.0035(17)
C33 0.043(4) 0.035(4) 0.039(4) 0.006(3) 0.010(3) -0.008(3)
C34 0.049(5) 0.051(5) 0.050(4) -0.012(4) 0.018(3) -0.012(4)
C35 0.059(3) 0.054(3) 0.075(3) -0.022(2) 0.028(2) -0.006(2)
C32A 0.065(3) 0.032(2) 0.042(2) 0.0022(18) 0.0028(17) -0.0035(17)
C33A 0.078(9) 0.042(8) 0.024(6) 0.013(5) 0.023(5) 0.012(7)
C34A 0.035(6) 0.051(8) 0.035(6) -0.013(5) 0.009(4) -0.004(5)
C35A 0.059(3) 0.054(3) 0.075(3) -0.022(2) 0.028(2) -0.006(2)

loop_
_atom_type_symbol
_atom_type_description
_atom_type_scat_dispersion_real
_atom_type_scat_dispersion_imag
_atom_type_scat_source
C C 0.0033 0.0016 'International Tables Vol C Tables 4.2.6.8 and 6.1.1.4'
H H 0.0000 0.0000 'International Tables Vol C Tables 4.2.6.8 and 6.1.1.4'
N N 0.0061 0.0033 'International Tables Vol C Tables 4.2.6.8 and 6.1.1.4'
O O 0.0106 0.0060 'International Tables Vol C Tables 4.2.6.8 and 6.1.1.4'
S S 0.1246 0.1234 'International Tables Vol C Tables 4.2.6.8 and 6.1.1.4'

loop_
_geom_angle_atom_site_label_1
_geom_angle_atom_site_label_2
_geom_angle_atom_site_label_3
_geom_angle
_geom_angle_site_symmetry_1
_geom_angle_site_symmetry_3
_geom_angle_publ_flag
O11 S11 O12 117.69(13) . . ?
O11 S11 N12 103.41(13) . . ?
O12 S11 N12 111.94(13) . . ?
O11 S11 C14 108.46(14) . . ?
O12 S11 C14 107.42(14) . . ?
N12 S11 C14 107.48(14) . . ?
C19 S12 C17 90.51(16) . . ?
C11 N11 H10 120(2) . . ?
C11 N11 H11 121(2) . . ?
H10 N11 H11 111.4(16) . . ?
C17 N12 S11 122.1(2) . . ?
C17 N13 C18 115.4(3) . . ?
C17 N13 H17 118(2) . . ?
C18 N13 H17 126(2) . . ?
N11 C11 C12 120.6(3) . . ?
N11 C11 C16 120.7(3) . . ?
C12 C11 C16 118.7(3) . . ?
C13 C12 C11 121.3(3) . . ?
C13 C12 H12 119.3 . . ?
C11 C12 H12 119.3 . . ?
C12 C13 C14 119.6(3) . . ?
C12 C13 H13 120.2 . . ?
C14 C13 H13 120.2 . . ?
C15 C14 C13 119.6(3) . . ?
C15 C14 S11 121.3(2) . . ?
C13 C14 S11 119.0(2) . . ?
C16 C15 C14 120.8(3) . . ?
C16 C15 H15 119.6 . . ?
C14 C15 H15 119.6 . . ?
C15 C16 C11 120.0(3) . . ?
C15 C16 H16 120.0 . . ?
C11 C16 H16 120.0 . . ?
N12 C17 N13 119.6(3) . . ?
N12 C17 S12 130.5(2) . . ?
N13 C17 S12 109.9(2) . . ?
C19 C18 N13 112.9(3) . . ?
C19 C18 H18 123.5 . . ?
N13 C18 H18 123.5 . . ?
C18 C19 S12 111.3(3) . . ?
C18 C19 H19 124.4 . . ?
S12 C19 H19 124.4 . . ?
N31 C31 C32A 177.7(4) . . ?
N31 C31 C32 177.7(4) . . ?
C31 C32 C33 112.5(3) . . ?
C31 C32 H32A 109.1 . . ?
C33 C32 H32A 109.1 . . ?
C31 C32 H32B 109.1 . . ?
C33 C32 H32B 109.1 . . ?
H32A C32 H32B 107.8 . . ?
C34 C33 C32 110.9(4) . . ?
C34 C33 H33A 109.5 . . ?
C32 C33 H33A 109.5 . . ?
C34 C33 H33B 109.5 . . ?
C32 C33 H33B 109.5 . . ?
H33A C33 H33B 108.1 . . ?
C33 C34 C35 110.8(5) . . ?
C33 C34 H34A 109.5 . . ?
C35 C34 H34A 109.5 . . ?
C33 C34 H34B 109.5 . . ?
C35 C34 H34B 109.5 . . ?
H34A C34 H34B 108.1 . . ?
C34 C35 H35A 109.5 . . ?
C34 C35 H35B 109.5 . . ?
H35A C35 H35B 109.5 . . ?
C34 C35 H35C 109.5 . . ?
H35A C35 H35C 109.5 . . ?
H35B C35 H35C 109.5 . . ?
C31 C32A C33A 109.9(4) . . ?
C31 C32A H32C 109.7 . . ?
C33A C32A H32C 109.7 . . ?
C31 C32A H32D 109.7 . . ?
C33A C32A H32D 109.7 . . ?
H32C C32A H32D 108.2 . . ?
C34A C33A C32A 110.6(6) . . ?
C34A C33A H33C 109.5 . . ?
C32A C33A H33C 109.5 . . ?
C34A C33A H33D 109.5 . . ?
C32A C33A H33D 109.5 . . ?
H33C C33A H33D 108.1 . . ?
C33A C34A C35A 108.1(6) . . ?
C33A C34A H34C 110.1 . . ?
C35A C34A H34C 110.1 . . ?
C33A C34A H34D 110.1 . . ?
C35A C34A H34D 110.1 . . ?
H34C C34A H34D 108.4 . . ?
C34A C35A H35D 109.5 . . ?
C34A C35A H35E 109.5 . . ?
H35D C35A H35E 109.5 . . ?
C34A C35A H35F 109.5 . . ?
H35D C35A H35F 109.5 . . ?
H35E C35A H35F 109.5 . . ?

loop_
_geom_bond_atom_site_label_1
_geom_bond_atom_site_label_2
_geom_bond_distance
_geom_bond_site_symmetry_2
_geom_bond_publ_flag
S11 O11 1.442(2) . ?
S11 O12 1.446(2) . ?
S11 N12 1.606(3) . ?
S11 C14 1.743(3) . ?
S12 C19 1.740(4) . ?
S12 C17 1.740(3) . ?
N11 C11 1.372(4) . ?
N11 H10 0.89(2) . ?
N11 H11 0.89(2) . ?
N12 C17 1.333(4) . ?
N13 C17 1.336(4) . ?
N13 C18 1.378(4) . ?
N13 H17 0.82(3) . ?
C11 C12 1.400(4) . ?
C11 C16 1.407(4) . ?
C12 C13 1.377(4) . ?
C12 H12 0.9500 . ?
C13 C14 1.402(4) . ?
C13 H13 0.9500 . ?
C14 C15 1.391(4) . ?
C15 C16 1.380(4) . ?
C15 H15 0.9500 . ?
C16 H16 0.9500 . ?
C18 C19 1.337(5) . ?
C18 H18 0.9500 . ?
C19 H19 0.9500 . ?
N31 C31 1.126(4) . ?
C31 C32A 1.473(5) . ?
C31 C32 1.473(5) . ?
C32 C33 1.530(5) . ?
C32 H32A 0.9900 . ?
C32 H32B 0.9900 . ?
C33 C34 1.515(7) . ?
C33 H33A 0.9900 . ?
C33 H33B 0.9900 . ?
C34 C35 1.553(6) . ?
C34 H34A 0.9900 . ?
C34 H34B 0.9900 . ?
C35 H35A 0.9800 . ?
C35 H35B 0.9800 . ?
C35 H35C 0.9800 . ?
C32A C33A 1.561(7) . ?
C32A H32C 0.9900 . ?
C32A H32D 0.9900 . ?
C33A C34A 1.527(8) . ?
C33A H33C 0.9900 . ?
C33A H33D 0.9900 . ?
C34A C35A 1.552(7) . ?
C34A H34C 0.9900 . ?
C34A H34D 0.9900 . ?
C35A H35D 0.9800 . ?
C35A H35E 0.9800 . ?
C35A H35F 0.9800 . ?

loop_
_geom_hbond_atom_site_label_D
_geom_hbond_atom_site_label_H
_geom_hbond_atom_site_label_A
_geom_hbond_distance_DH
_geom_hbond_distance_HA
_geom_hbond_distance_DA
_geom_hbond_angle_DHA
_geom_hbond_site_symmetry_A
_geom_hbond_publ_flag
N11 H10 O11 0.89(2) 2.07(3) 2.931(4) 162(3) 4_566 yes
N11 H11 O12 0.89(2) 2.06(3) 2.934(3) 166(3) 1_455 yes
N13 H17 O11 0.82(3) 2.58(3) 3.163(4) 130(3) 3_656 yes
N13 H17 N12 0.82(3) 2.09(4) 2.896(4) 169(3) 3_656 yes

loop_
_geom_torsion_atom_site_label_1
_geom_torsion_atom_site_label_2
_geom_torsion_atom_site_label_3
_geom_torsion_atom_site_label_4
_geom_torsion
_geom_torsion_site_symmetry_1
_geom_torsion_site_symmetry_2
_geom_torsion_site_symmetry_3
_geom_torsion_site_symmetry_4
_geom_torsion_publ_flag
O11 S11 N12 C17 166.6(2) . . . . ?
O12 S11 N12 C17 38.9(3) . . . . ?
C14 S11 N12 C17 -78.8(2) . . . . ?
N11 C11 C12 C13 179.0(3) . . . . ?
C16 C11 C12 C13 0.9(5) . . . . ?
C11 C12 C13 C14 -0.1(5) . . . . ?
C12 C13 C14 C15 -0.9(4) . . . . ?
C12 C13 C14 S11 177.8(2) . . . . ?
O11 S11 C14 C15 -144.7(2) . . . . ?
O12 S11 C14 C15 -16.6(3) . . . . ?
N12 S11 C14 C15 104.1(3) . . . . ?
O11 S11 C14 C13 36.6(3) . . . . ?
O12 S11 C14 C13 164.8(2) . . . . ?
N12 S11 C14 C13 -74.6(3) . . . . ?
C13 C14 C15 C16 1.0(4) . . . . ?
S11 C14 C15 C16 -177.7(2) . . . . ?
C14 C15 C16 C11 -0.1(5) . . . . ?
N11 C11 C16 C15 -178.9(3) . . . . ?
C12 C11 C16 C15 -0.8(4) . . . . ?
S11 N12 C17 N13 -178.2(2) . . . . ?
S11 N12 C17 S12 2.6(4) . . . . ?
C18 N13 C17 N12 -178.7(3) . . . . ?
C18 N13 C17 S12 0.6(3) . . . . ?
C19 S12 C17 N12 178.2(3) . . . . ?
C19 S12 C17 N13 -1.1(2) . . . . ?
C17 N13 C18 C19 0.3(4) . . . . ?
N13 C18 C19 S12 -1.2(4) . . . . ?
C17 S12 C19 C18 1.3(3) . . . . ?
C31 C32 C33 C34 67.4(6) . . . . ?
C32 C33 C34 C35 -174.9(4) . . . . ?
C31 C32A C33A C34A -59.7(9) . . . . ?
C32A C33A C34A C35A -171.3(6) . . . . ?
